data_4509130
loop_
_publ_author_name
'Inoue, Katsunari'
'Tohnai, Norimitsu'
'Miyata, Mikiji'
'Matsumoto, Akikazu'
'Tani, Takahiro'
'Goto, Yuta'
'Shinkai, Seiji'
'Sada, Kazuki'

_publ_section_title
;
 Molecular Solid Solutions with Steric Complementary Pairing from the
 Binary Mixtures of 1-Naphthylmethylammonium Alkanoates
;
_journal_issue 2
_journal_name_full 'Crystal Growth &amp; Design'
_journal_page_first 1072
_journal_paper_doi 10.1021/cg800907c
_journal_volume 9
_journal_year 2009
_chemical_formula_sum 'C19 H27 N O2'
_chemical_formula_weight 602.86
_space_group_IT_number 2
_symmetry_cell_setting triclinic
_symmetry_Int_Tables_number 2
_symmetry_space_group_name_Hall '-P 1'
_symmetry_space_group_name_H-M 'P -1'
_cell_angle_alpha 87.9(2)
_cell_angle_beta 86.2(2)
_cell_angle_gamma 89.0(2)
_cell_formula_units_Z 4
_cell_length_a 4.79(2)
_cell_length_b 10.46(3)
_cell_length_c 34.2(1)
_cell_measurement_reflns_used 7621
_cell_measurement_temperature 296.2
_cell_measurement_theta_max 67.3
_cell_measurement_theta_min 4.4
_cell_volume 1708(10)
_computing_cell_refinement PROCESS-AUTO
_computing_data_collection PROCESS-AUTO
_computing_data_reduction 'teXsan Ver. 1.10'
_computing_publication_material 'teXsan Ver. 1.10'
_computing_structure_refinement 'teXsan Ver. 1.10'
_computing_structure_solution SIR88
_diffrn_measured_fraction_theta_full 0.8970
_diffrn_measured_fraction_theta_max 0.8970
_diffrn_measurement_device_type 'Rigaku RAXIS-RAPID Imaging Plate'
_diffrn_measurement_method \w
_diffrn_radiation_type 'Cu K\a'
_diffrn_radiation_wavelength 1.5419
_diffrn_reflns_av_R_equivalents 0.190
_diffrn_reflns_limit_h_max 5
_diffrn_reflns_limit_h_min 0
_diffrn_reflns_limit_k_max 11
_diffrn_reflns_limit_k_min -11
_diffrn_reflns_limit_l_max 40
_diffrn_reflns_limit_l_min -40
_diffrn_reflns_number 15216
_diffrn_reflns_theta_full 68.23
_diffrn_reflns_theta_max 68.23
_exptl_absorpt_coefficient_mu 0.588
_exptl_absorpt_correction_T_max 0.983
_exptl_absorpt_correction_T_min 0.289
_exptl_absorpt_correction_type multi-scan
_exptl_absorpt_process_details '(Higashi, 1995)'
_exptl_crystal_colour colorless
_exptl_crystal_density_diffrn 1.173
_exptl_crystal_density_method 'not measured'
_exptl_crystal_description platelet
_exptl_crystal_size_max 0.600
_exptl_crystal_size_mid 0.100
_exptl_crystal_size_min 0.030
_refine_diff_density_max 0.29
_refine_diff_density_min -0.24
_refine_ls_extinction_method none
_refine_ls_goodness_of_fit_ref 1.635
_refine_ls_hydrogen_treatment noref
_refine_ls_number_parameters 379
_refine_ls_number_reflns 936
_refine_ls_R_factor_gt 0.0895
_refine_ls_shift/su_max 0.1527
_refine_ls_structure_factor_coef Fsqd
_refine_ls_weighting_details 'w = 1/[\s^2^(Fo^2^) + (0.05000(Max(Fo^2^,0) + 2Fc^2^)/3)^2^]'
_refine_ls_weighting_scheme calc
_refine_ls_wR_factor_ref 0.1998
_reflns_number_gt 936
_reflns_number_total 5578
_reflns_threshold_expression F^2^>3.0\s(F^2^)
_cod_data_source_file cg800907csup1.cif
_cod_data_source_block ino
_cod_original_cell_volume 1707(10)
_cod_original_sg_symbol_H-M 'P -1         '
_cod_original_formula_sum 'C38 H54 N2 O4 '
_cod_database_code 4509130

loop_
_symmetry_equiv_pos_as_xyz
x,y,z
-x,-y,-z

loop_
_atom_site_label
_atom_site_type_symbol
_atom_site_fract_x
_atom_site_fract_y
_atom_site_fract_z
_atom_site_U_iso_or_equiv
_atom_site_adp_type
_atom_site_occupancy
_atom_site_calc_flag
O(1) O 0.930(3) 0.772(2) 0.7488(7) 0.086(7) Uani 1.00 d
O(2) O 1.216(4) 0.616(1) 0.7418(5) 0.073(6) Uani 1.00 d
O(3) O -0.177(3) 0.268(2) 0.7474(5) 0.072(6) Uani 1.00 d
O(4) O -0.449(3) 0.116(1) 0.7396(5) 0.076(7) Uani 1.00 d
N(1) N 0.329(3) 0.367(2) 0.7255(8) 0.072(8) Uani 1.00 d
N(2) N 0.450(4) -0.129(2) 0.7250(6) 0.066(8) Uani 1.00 d
C(1) C 0.343(4) 0.347(2) 0.6829(9) 0.068(10) Uani 1.00 d
C(2) C 0.558(5) 0.425(2) 0.6580(9) 0.057(9) Uani 1.00 d
C(3) C 0.712(5) 0.519(2) 0.6730(7) 0.058(9) Uani 1.00 d
C(4) C 0.895(4) 0.589(2) 0.652(1) 0.08(1) Uani 1.00 d
C(5) C 0.952(5) 0.575(3) 0.6112(9) 0.07(1) Uani 1.00 d
C(6) C 0.771(9) 0.482(4) 0.597(1) 0.11(2) Uani 1.00 d
C(7) C 0.808(6) 0.478(3) 0.558(2) 0.13(2) Uani 1.00 d
C(8) C 0.661(6) 0.392(2) 0.5373(8) 0.09(1) Uani 1.00 d
C(9) C 0.472(7) 0.321(3) 0.5558(8) 0.08(1) Uani 1.00 d
C(10) C 0.443(4) 0.324(2) 0.594(1) 0.08(1) Uani 1.00 d
C(11) C 0.572(5) 0.411(2) 0.617(1) 0.07(1) Uani 1.00 d
C(12) C 0.471(4) -0.152(2) 0.6838(9) 0.057(9) Uani 1.00 d
C(13) C 0.280(4) -0.068(3) 0.6579(10) 0.07(1) Uani 1.00 d
C(14) C 0.108(4) 0.016(2) 0.6755(5) 0.034(7) Uani 1.00 d
C(15) C -0.061(6) 0.081(2) 0.653(1) 0.10(1) Uani 1.00 d
C(16) C -0.067(5) 0.084(3) 0.616(1) 0.11(1) Uani 1.00 d
C(17) C 0.125(6) -0.012(3) 0.595(1) 0.08(1) Uani 1.00 d
C(18) C 0.134(7) -0.028(3) 0.554(2) 0.11(2) Uani 1.00 d
C(19) C 0.309(6) -0.116(4) 0.5352(7) 0.08(1) Uani 1.00 d
C(20) C 0.482(5) -0.188(3) 0.557(1) 0.08(1) Uani 1.00 d
C(21) C 0.474(4) -0.171(2) 0.5988(8) 0.057(9) Uani 1.00 d
C(22) C 0.303(5) -0.091(2) 0.617(1) 0.07(1) Uani 1.00 d
C(23) C -0.259(4) 0.164(2) 0.7581(9) 0.049(8) Uani 1.00 d
C(24) C -0.119(5) 0.082(2) 0.788(1) 0.09(1) Uani 1.00 d
C(25) C -0.21(1) 0.118(6) 0.8277(9) 0.25(3) Uani 1.00 d
C(26) C -0.370(9) 0.200(4) 0.856(2) 0.22(3) Uani 1.00 d
C(27) C -0.47(2) 0.27(1) 0.894(1) 0.73(9) Uani 1.00 d
C(28) C -0.54(1) 0.334(6) 0.924(3) 0.33(4) Uani 1.00 d
C(29) C -0.52(4) 0.22(2) 0.960(5) 0.0(3) Uani 1.00 d
C(30) C 1.004(5) 0.661(4) 0.757(1) 0.12(2) Uani 1.00 d
C(31) C 0.819(5) 0.586(3) 0.788(1) 0.16(2) Uani 1.00 d
C(32) C 0.90(2) 0.622(8) 0.829(1) 0.40(5) Uani 1.00 d
C(33) C 1.015(9) 0.700(5) 0.853(3) 0.27(3) Uani 1.00 d
C(34) C 1.07(2) 0.73(1) 0.894(1) 0.44(6) Uani 1.00 d
C(35) C 1.11(2) 0.831(7) 0.913(5) 0.68(9) Uani 1.00 d
C(36) C 1.24(2) 0.82(2) 0.948(2) 0.67(9) Uani 1.00 d
H(1) H 0.5914 -0.2203 0.6140 0.0705 Uiso 1.00 calc
H(2) H 0.6169 -0.2493 0.5446 0.1128 Uiso 1.00 calc
H(3) H 0.3120 -0.1315 0.5081 0.1031 Uiso 1.00 calc
H(4) H 0.0213 0.0196 0.5349 0.1282 Uiso 1.00 calc
H(5) H -0.1820 0.1445 0.6033 0.1421 Uiso 1.00 calc
H(6) H -0.1969 0.1303 0.6652 0.1150 Uiso 1.00 calc
H(7) H 0.1086 0.0291 0.7029 0.0410 Uiso 1.00 calc
H(8) H 0.6628 -0.1366 0.6775 0.0659 Uiso 1.00 calc
H(9) H 0.4334 -0.2395 0.6833 0.0659 Uiso 1.00 calc
H(10) H 0.5696 -0.1831 0.7405 0.0825 Uiso 1.00 calc
H(11) H 0.2583 -0.1441 0.7367 0.0825 Uiso 1.00 calc
H(12) H 0.4890 -0.0417 0.7309 0.0825 Uiso 1.00 calc
H(13) H 0.3202 0.2622 0.6032 0.1115 Uiso 1.00 calc
H(14) H 0.3657 0.2686 0.5407 0.0989 Uiso 1.00 calc
H(15) H 0.7220 0.3795 0.5106 0.1185 Uiso 1.00 calc
H(16) H 0.9359 0.5112 0.5352 0.1353 Uiso 1.00 calc
H(17) H 1.0814 0.6270 0.5951 0.0921 Uiso 1.00 calc
H(18) H 0.9962 0.6485 0.6653 0.1051 Uiso 1.00 calc
H(19) H 0.6803 0.5352 0.7001 0.0714 Uiso 1.00 calc
H(20) H 0.1649 0.3715 0.6765 0.0932 Uiso 1.00 calc
H(21) H 0.3827 0.2616 0.6817 0.0932 Uiso 1.00 calc
H(22) H 0.1791 0.3150 0.7398 0.0770 Uiso 1.00 calc
H(23) H 0.4968 0.3424 0.7383 0.0770 Uiso 1.00 calc
H(24) H 0.2835 0.4541 0.7330 0.0770 Uiso 1.00 calc
H(25) H 0.0759 0.0865 0.7842 0.1028 Uiso 1.00 calc
H(26) H -0.1778 -0.0041 0.7864 0.1028 Uiso 1.00 calc
H(27) H -0.0388 0.0955 0.8397 0.2926 Uiso 1.00 calc
H(28) H -0.3164 0.0274 0.8333 0.2926 Uiso 1.00 calc
H(29) H -0.4784 0.2582 0.8418 0.2628 Uiso 1.00 calc
H(30) H -0.5192 0.1287 0.8649 0.2628 Uiso 1.00 calc
H(31) H 0.8549 0.5005 0.7822 0.2134 Uiso 1.00 calc
H(32) H 0.6298 0.6089 0.7819 0.2134 Uiso 1.00 calc
H(33) H 0.7568 0.5812 0.8476 0.4099 Uiso 1.00 calc
H(34) H 0.9833 0.5502 0.8388 0.3818 Uiso 1.00 calc
H(35) H 0.9370 0.7868 0.8424 0.2870 Uiso 1.00 calc
H(36) H 1.2081 0.7036 0.8384 0.2870 Uiso 1.00 calc

loop_
_atom_site_aniso_label
_atom_site_aniso_U_11
_atom_site_aniso_U_22
_atom_site_aniso_U_33
_atom_site_aniso_U_12
_atom_site_aniso_U_13
_atom_site_aniso_U_23
O(1) 0.07(1) 0.035(10) 0.15(2) 0.004(9) 0.00(1) -0.04(1)
O(2) 0.09(1) 0.05(1) 0.07(2) -0.010(9) 0.02(1) 0.001(10)
O(3) 0.055(9) 0.07(1) 0.09(2) -0.037(8) -0.03(1) 0.06(1)
O(4) 0.055(10) 0.08(1) 0.10(2) 0.008(9) -0.05(1) -0.02(1)
N(1) 0.05(1) 0.06(1) 0.11(2) 0.002(10) -0.01(1) -0.04(2)
N(2) 0.07(1) 0.07(1) 0.06(2) 0.02(1) -0.04(1) 0.03(1)
C(1) 0.04(1) 0.08(2) 0.08(2) -0.01(1) 0.02(2) -0.01(2)
C(2) 0.06(2) 0.05(2) 0.07(2) 0.03(1) -0.04(2) -0.04(2)
C(3) 0.08(2) 0.03(1) 0.06(2) 0.01(1) -0.03(2) -0.01(1)
C(4) 0.02(1) 0.07(2) 0.15(4) -0.02(1) -0.03(2) 0.05(2)
C(5) 0.05(2) 0.12(3) 0.04(2) -0.01(2) 0.03(2) 0.00(2)
C(6) 0.12(3) 0.09(3) 0.12(4) -0.02(2) -0.07(3) 0.06(3)
C(7) 0.05(2) 0.05(2) 0.29(7) -0.02(1) -0.04(3) 0.10(3)
C(8) 0.10(2) 0.06(2) 0.09(3) 0.01(2) 0.10(2) 0.04(2)
C(9) 0.15(3) 0.08(2) 0.00(2) -0.03(2) -0.03(2) 0.02(2)
C(10) 0.05(1) 0.06(2) 0.11(3) -0.03(1) -0.02(2) 0.07(2)
C(11) 0.04(1) 0.06(2) 0.09(3) -0.02(1) 0.00(2) -0.01(2)
C(12) 0.03(1) 0.04(1) 0.10(3) 0.00(1) -0.02(2) -0.01(2)
C(13) 0.02(1) 0.08(2) 0.09(3) 0.00(1) 0.03(2) -0.04(2)
C(14) 0.03(1) 0.07(1) 0.00(1) -0.02(1) 0.03(1) -0.02(1)
C(15) 0.11(2) 0.04(2) 0.15(4) 0.06(1) -0.05(3) 0.08(2)
C(16) 0.04(2) 0.10(2) 0.19(4) -0.03(2) -0.06(2) 0.15(3)
C(17) 0.06(2) 0.09(3) 0.09(3) -0.02(2) -0.02(2) -0.02(2)
C(18) 0.11(3) 0.09(2) 0.13(4) 0.01(2) -0.01(3) 0.01(3)
C(19) 0.06(2) 0.17(3) 0.01(2) -0.03(2) 0.01(2) 0.02(2)
C(20) 0.05(2) 0.12(3) 0.09(3) -0.03(2) -0.06(2) -0.01(2)
C(21) 0.06(2) 0.09(2) 0.03(2) 0.02(1) 0.00(1) -0.02(2)
C(22) 0.05(2) 0.02(1) 0.13(4) 0.00(1) 0.03(2) 0.01(2)
C(23) 0.04(1) 0.03(1) 0.07(2) 0.00(1) 0.01(2) 0.00(2)
C(24) 0.08(2) 0.06(2) 0.12(3) 0.03(1) -0.02(2) 0.03(2)
C(25) 0.33(6) 0.41(9) 0.00(3) 0.23(6) -0.01(3) 0.04(3)
C(26) 0.19(4) 0.13(3) 0.35(9) 0.06(3) -0.14(5) -0.02(4)
C(27) 0.9(2) 1.3(3) -0.06(3) -0.8(2) 0.04(5) -0.23(8)
C(28) 0.33(7) 0.25(7) 0.4(1) -0.10(5) -0.21(8) 0.12(7)
C(29) 1.3(5) 2.1(6) 1.5(5) 0.4(4) 1.1(4) 1.6(5)
C(30) 0.01(1) 0.14(4) 0.20(5) 0.00(2) -0.03(2) -0.11(4)
C(31) 0.05(1) 0.13(3) 0.29(6) -0.04(2) 0.06(2) -0.12(3)
C(32) 0.5(1) 0.6(1) 0.01(4) -0.5(1) 0.12(4) -0.07(5)
C(33) 0.16(4) 0.26(6) 0.4(1) -0.10(4) 0.06(5) -0.17(7)
C(34) 0.6(1) 0.7(2) -0.03(3) -0.2(1) 0.13(5) -0.13(6)
C(35) 0.34(9) 0.25(8) 1.5(4) 0.10(7) -0.4(2) -0.4(1)
C(36) 0.24(7) 1.6(4) 0.15(7) -0.3(1) 0.11(6) 0.0(1)

loop_
_atom_type_symbol
_atom_type_description
_atom_type_scat_dispersion_real
_atom_type_scat_dispersion_imag
_atom_type_scat_source
C C 0.018 0.009
;International Tables for Crystallography
(1992, Vol. C, Tables 4.2.6.8 and 6.1.1.1)
;
N N 0.031 0.018
;International Tables for Crystallography
(1992, Vol. C, Tables 4.2.6.8 and 6.1.1.1)
;
O O 0.049 0.032
;International Tables for Crystallography
(1992, Vol. C, Tables 4.2.6.8 and 6.1.1.1)
;
H H 0.000 0.000
;International Tables for Crystallography
(1992, Vol. C, Table 6.1.1.2)
;

loop_
_geom_angle_atom_site_label_1
_geom_angle_atom_site_label_2
_geom_angle_atom_site_label_3
_geom_angle
_geom_angle_site_symmetry_2
_geom_angle_site_symmetry_3
_geom_angle_publ_flag
N(1) C(1) C(2) 116(2) 1_555 1_555 yes
C(1) C(2) C(3) 122(2) 1_555 1_555 yes
C(1) C(2) C(11) 117(2) 1_555 1_555 yes
C(3) C(2) C(11) 118(2) 1_555 1_555 yes
C(2) C(3) C(4) 124(2) 1_555 1_555 yes
C(3) C(4) C(5) 122(2) 1_555 1_555 yes
C(4) C(5) C(6) 110(2) 1_555 1_555 yes
C(5) C(6) C(7) 109(3) 1_555 1_555 yes
C(5) C(6) C(11) 128(3) 1_555 1_555 yes
C(7) C(6) C(11) 121(4) 1_555 1_555 yes
C(6) C(7) C(8) 120(3) 1_555 1_555 yes
C(7) C(8) C(9) 119(3) 1_555 1_555 yes
C(8) C(9) C(10) 118(2) 1_555 1_555 yes
C(9) C(10) C(11) 125(2) 1_555 1_555 yes
C(2) C(11) C(6) 114(2) 1_555 1_555 yes
C(2) C(11) C(10) 131(2) 1_555 1_555 yes
C(6) C(11) C(10) 113(3) 1_555 1_555 yes
N(2) C(12) C(13) 116(2) 1_555 1_555 yes
C(12) C(13) C(14) 117(2) 1_555 1_555 yes
C(12) C(13) C(22) 116(2) 1_555 1_555 yes
C(14) C(13) C(22) 125(2) 1_555 1_555 yes
C(13) C(14) C(15) 116(2) 1_555 1_555 yes
C(14) C(15) C(16) 129(3) 1_555 1_555 yes
C(15) C(16) C(17) 115(2) 1_555 1_555 yes
C(16) C(17) C(18) 123(3) 1_555 1_555 yes
C(16) C(17) C(22) 118(3) 1_555 1_555 yes
C(18) C(17) C(22) 117(3) 1_555 1_555 yes
C(17) C(18) C(19) 122(3) 1_555 1_555 yes
C(18) C(19) C(20) 118(3) 1_555 1_555 yes
C(19) C(20) C(21) 119(2) 1_555 1_555 yes
C(20) C(21) C(22) 123(2) 1_555 1_555 yes
C(13) C(22) C(17) 114(2) 1_555 1_555 yes
C(13) C(22) C(21) 127(3) 1_555 1_555 yes
C(17) C(22) C(21) 118(3) 1_555 1_555 yes
O(3) C(23) O(4) 117(2) 1_555 1_555 yes
O(3) C(23) C(24) 123(2) 1_555 1_555 yes
O(4) C(23) C(24) 118(2) 1_555 1_555 yes
C(23) C(24) C(25) 110(2) 1_555 1_555 yes
C(24) C(25) C(26) 153(3) 1_555 1_555 yes
C(25) C(26) C(27) 163(6) 1_555 1_555 yes
C(26) C(27) C(28) 171(8) 1_555 1_555 yes
C(27) C(28) C(29) 99(11) 1_555 1_555 yes
O(1) C(30) O(2) 121(3) 1_555 1_555 yes
O(1) C(30) C(31) 116(2) 1_555 1_555 yes
O(2) C(30) C(31) 121(3) 1_555 1_555 yes
C(30) C(31) C(32) 108(2) 1_555 1_555 yes
C(31) C(32) C(33) 151(6) 1_555 1_555 yes
C(32) C(33) C(34) 147(7) 1_555 1_555 yes
C(33) C(34) C(35) 136(12) 1_555 1_555 yes
C(34) C(35) C(36) 119(11) 1_555 1_555 yes

loop_
_geom_bond_atom_site_label_1
_geom_bond_atom_site_label_2
_geom_bond_distance
_geom_bond_publ_flag
O(1) C(30) 1.23(4) yes
O(2) C(30) 1.20(3) yes
O(3) C(23) 1.20(2) yes
O(4) C(23) 1.26(2) yes
N(1) C(1) 1.48(3) yes
N(2) C(12) 1.43(3) yes
C(1) C(2) 1.52(3) yes
C(2) C(3) 1.38(3) yes
C(2) C(11) 1.40(4) yes
C(3) C(4) 1.31(3) yes
C(4) C(5) 1.42(4) yes
C(5) C(6) 1.43(4) yes
C(6) C(7) 1.34(6) yes
C(6) C(11) 1.36(4) yes
C(7) C(8) 1.39(5) yes
C(8) C(9) 1.30(3) yes
C(9) C(10) 1.29(4) yes
C(10) C(11) 1.41(4) yes
C(12) C(13) 1.55(4) yes
C(13) C(14) 1.32(3) yes
C(13) C(22) 1.42(4) yes
C(14) C(15) 1.33(3) yes
C(15) C(16) 1.26(5) yes
C(16) C(17) 1.51(5) yes
C(17) C(18) 1.42(5) yes
C(17) C(22) 1.42(4) yes
C(18) C(19) 1.38(4) yes
C(19) C(20) 1.36(3) yes
C(20) C(21) 1.43(4) yes
C(21) C(22) 1.31(3) yes
C(23) C(24) 1.50(3) yes
C(24) C(25) 1.47(4) yes
C(25) C(26) 1.48(6) yes
C(26) C(27) 1.5(1) yes
C(27) C(28) 1.3(1) yes
C(28) C(29) 1.7(1) yes
C(30) C(31) 1.54(5) yes
C(31) C(32) 1.56(5) yes
C(32) C(33) 1.32(6) yes
C(33) C(34) 1.48(8) yes
C(34) C(35) 1.3(1) yes
C(35) C(36) 1.4(2) yes

loop_
_geom_contact_atom_site_label_1
_geom_contact_atom_site_label_2
_geom_contact_distance
_geom_contact_site_symmetry_2
O(1) N(2) 2.67(3) 1_565
O(1) N(2) 2.77(3) 1_665
O(1) C(12) 3.30(3) 1_565
O(1) C(12) 3.38(3) 1_665
O(1) C(24) 3.55(3) 1_665
O(1) C(14) 3.58(3) 1_665
O(2) N(1) 2.72(2) 1_655
O(2) N(2) 2.93(2) 1_665
O(2) C(12) 3.28(3) 1_665
O(2) C(31) 3.38(4) 1_655
O(2) C(3) 3.40(3) 1_655
O(2) C(1) 3.54(3) 1_655
O(2) C(4) 3.54(4) .
O(3) N(1) 2.70(2) .
O(3) N(1) 2.71(2) 1_455
O(3) C(1) 3.31(3) .
O(3) C(1) 3.37(3) 1_455
O(4) N(2) 2.69(3) 1_455
O(4) N(1) 2.85(2) 1_455
O(4) C(1) 3.23(3) 1_455
O(4) C(14) 3.36(3) 1_455
O(4) C(15) 3.43(4) .
O(4) C(12) 3.49(3) 1_455
O(4) C(14) 3.51(2) .
O(4) C(24) 3.52(3) 1_455
N(1) C(23) 3.10(3) 1_655
N(1) C(30) 3.59(4) 1_455
N(2) C(30) 3.20(4) 1_445
C(1) C(4) 3.47(3) 1_455
C(1) C(3) 3.52(3) 1_455
C(2) C(4) 3.60(3) 1_455
C(4) C(12) 3.52(4) 1_565
C(5) C(11) 3.42(4) 1_655
C(5) C(21) 3.51(4) 1_565
C(5) C(10) 3.53(4) 1_655
C(6) C(10) 3.59(5) 1_655
C(7) C(9) 3.55(5) 1_655
C(10) C(16) 3.51(4) 1_655
C(10) C(16) 3.56(3) .
C(12) C(15) 3.43(3) 1_655
C(12) C(14) 3.54(3) 1_655
C(13) C(15) 3.53(4) 1_655
C(16) C(22) 3.55(4) 1_455
C(16) C(21) 3.57(4) 1_455
C(17) C(21) 3.55(4) 1_455
C(18) C(20) 3.57(4) 1_455
C(29) C(36) 3.5(2) 2_667

loop_
_geom_torsion_atom_site_label_1
_geom_torsion_atom_site_label_2
_geom_torsion_atom_site_label_3
_geom_torsion_atom_site_label_4
_geom_torsion
_geom_torsion_site_symmetry_1
_geom_torsion_site_symmetry_2
_geom_torsion_site_symmetry_3
_geom_torsion_site_symmetry_4
_geom_torsion_publ_flag
O(1) C(30) C(31) C(32) -81(5) 1_555 1_555 1_555 1_555 yes
O(2) C(30) C(31) C(32) 94(4) 1_555 1_555 1_555 1_555 yes
O(3) C(23) C(24) C(25) 83(4) 1_555 1_555 1_555 1_555 yes
O(4) C(23) C(24) C(25) -106(3) 1_555 1_555 1_555 1_555 yes
N(1) C(1) C(2) C(3) -7(3) 1_555 1_555 1_555 1_555 yes
N(1) C(1) C(2) C(11) -178(2) 1_555 1_555 1_555 1_555 yes
N(2) C(12) C(13) C(14) -1(2) 1_555 1_555 1_555 1_555 yes
N(2) C(12) C(13) C(22) 179(1) 1_555 1_555 1_555 1_555 yes
C(1) C(2) C(3) C(4) -178(2) 1_555 1_555 1_555 1_555 yes
C(1) C(2) C(11) C(6) -179(2) 1_555 1_555 1_555 1_555 yes
C(1) C(2) C(11) C(10) -9(4) 1_555 1_555 1_555 1_555 yes
C(2) C(3) C(4) C(5) 0(3) 1_555 1_555 1_555 1_555 yes
C(2) C(11) C(6) C(5) -5(5) 1_555 1_555 1_555 1_555 yes
C(2) C(11) C(6) C(7) -179(3) 1_555 1_555 1_555 1_555 yes
C(2) C(11) C(10) C(9) 179(3) 1_555 1_555 1_555 1_555 yes
C(3) C(2) C(11) C(6) 9(3) 1_555 1_555 1_555 1_555 yes
C(3) C(2) C(11) C(10) 179(2) 1_555 1_555 1_555 1_555 yes
C(3) C(4) C(5) C(6) 3(4) 1_555 1_555 1_555 1_555 yes
C(4) C(3) C(2) C(11) -7(3) 1_555 1_555 1_555 1_555 yes
C(4) C(5) C(6) C(7) 174(3) 1_555 1_555 1_555 1_555 yes
C(4) C(5) C(6) C(11) -1(5) 1_555 1_555 1_555 1_555 yes
C(5) C(6) C(7) C(8) 178(2) 1_555 1_555 1_555 1_555 yes
C(5) C(6) C(11) C(10) -177(3) 1_555 1_555 1_555 1_555 yes
C(6) C(7) C(8) C(9) 4(5) 1_555 1_555 1_555 1_555 yes
C(6) C(11) C(10) C(9) -9(4) 1_555 1_555 1_555 1_555 yes
C(7) C(6) C(11) C(10) 7(5) 1_555 1_555 1_555 1_555 yes
C(7) C(8) C(9) C(10) -6(4) 1_555 1_555 1_555 1_555 yes
C(8) C(7) C(6) C(11) -6(6) 1_555 1_555 1_555 1_555 yes
C(8) C(9) C(10) C(11) 9(4) 1_555 1_555 1_555 1_555 yes
C(12) C(13) C(14) C(15) -176(2) 1_555 1_555 1_555 1_555 yes
C(12) C(13) C(22) C(17) 179(1) 1_555 1_555 1_555 1_555 yes
C(12) C(13) C(22) C(21) -2(3) 1_555 1_555 1_555 1_555 yes
C(13) C(14) C(15) C(16) -7(4) 1_555 1_555 1_555 1_555 yes
C(13) C(22) C(17) C(16) 0(3) 1_555 1_555 1_555 1_555 yes
C(13) C(22) C(17) C(18) 179(2) 1_555 1_555 1_555 1_555 yes
C(13) C(22) C(21) C(20) 179(2) 1_555 1_555 1_555 1_555 yes
C(14) C(13) C(22) C(17) 1(3) 1_555 1_555 1_555 1_555 yes
C(14) C(13) C(22) C(21) 178(2) 1_555 1_555 1_555 1_555 yes
C(14) C(15) C(16) C(17) 7(4) 1_555 1_555 1_555 1_555 yes
C(15) C(14) C(13) C(22) 1(3) 1_555 1_555 1_555 1_555 yes
C(15) C(16) C(17) C(18) 176(3) 1_555 1_555 1_555 1_555 yes
C(15) C(16) C(17) C(22) -3(3) 1_555 1_555 1_555 1_555 yes
C(16) C(17) C(18) C(19) -179(2) 1_555 1_555 1_555 1_555 yes
C(16) C(17) C(22) C(21) -178(2) 1_555 1_555 1_555 1_555 yes
C(17) C(18) C(19) C(20) -1(4) 1_555 1_555 1_555 1_555 yes
C(17) C(22) C(21) C(20) -2(3) 1_555 1_555 1_555 1_555 yes
C(18) C(17) C(22) C(21) 1(3) 1_555 1_555 1_555 1_555 yes
C(18) C(19) C(20) C(21) 0(3) 1_555 1_555 1_555 1_555 yes
C(19) C(18) C(17) C(22) 0(4) 1_555 1_555 1_555 1_555 yes
C(19) C(20) C(21) C(22) 1(4) 1_555 1_555 1_555 1_555 yes
C(23) C(24) C(25) C(26) -5(14) 1_555 1_555 1_555 1_555 yes
C(24) C(25) C(26) C(27) -162(14) 1_555 1_555 1_555 1_555 yes
C(25) C(26) C(27) C(28) 96(84) 1_555 1_555 1_555 1_555 yes
C(26) C(27) C(28) C(29) -134(78) 1_555 1_555 1_555 1_555 yes
C(30) C(31) C(32) C(33) 20(17) 1_555 1_555 1_555 1_555 yes
C(31) C(32) C(33) C(34) 174(11) 1_555 1_555 1_555 1_555 yes
C(32) C(33) C(34) C(35) -149(13) 1_555 1_555 1_555 1_555 yes
C(33) C(34) C(35) C(36) -159(10) 1_555 1_555 1_555 1_555 yes
